data_1502172
loop_
_publ_author_name
'Hachiya, Makoto'
'Ito, Mikinao'
'Matsuo, Tsukasa'
'Hashizume, Daisuke'
'Fueno, Hiroyuki'
'Tanaka, Kazuyoshi'
'Tamao, Kohei'

_publ_section_title
;
 Air- and moisture-stable p-monothiobenzoquinones incorporated in an
 octaalkyl-s-hydrindacene skeleton.
;
_journal_issue 10
_journal_name_full 'Organic letters'
_journal_page_first 2666
_journal_page_last 2669
_journal_paper_doi 10.1021/ol200768b
_journal_volume 13
_journal_year 2011
_chemical_formula_moiety 'C20 H28 O S'
_chemical_formula_sum 'C20 H28 O S'
_chemical_formula_weight 316.48
_chemical_name_systematic
; 
 ? 
;
_space_group_IT_number 14
_symmetry_cell_setting monoclinic
_symmetry_space_group_name_Hall '-P 2yn'
_symmetry_space_group_name_H-M 'P 1 21/n 1'
_atom_sites_solution_hydrogens difmap
_atom_sites_solution_primary direct
_atom_sites_solution_secondary difmap
_audit_creation_method SHELXL-97
_cell_angle_alpha 90
_cell_angle_beta 90.4817(10)
_cell_angle_gamma 90
_cell_formula_units_Z 4
_cell_length_a 6.00740(10)
_cell_length_b 19.0009(4)
_cell_length_c 15.4033(4)
_cell_measurement_reflns_used 48285
_cell_measurement_temperature 90
_cell_measurement_theta_max 31.01
_cell_measurement_theta_min 1.07
_cell_volume 1758.16(7)
_computing_cell_refinement HKL2000
_computing_data_collection CrystalClear
_computing_data_reduction HKL2000
_computing_molecular_graphics SV
_computing_publication_material 'SHELXL-97 (Sheldrick, 2008)'
_computing_structure_refinement 'SHELXL-97 (Sheldrick, 2008)'
_computing_structure_solution 'SHELXS-97 (Sheldrick, 2008)'
_diffrn_ambient_temperature 90
_diffrn_detector_area_resol_mean 7.31
_diffrn_measured_fraction_theta_full 0.996
_diffrn_measured_fraction_theta_max 0.996
_diffrn_measurement_device_type 'Rigaku AFC-8 with Saturn70 CCD'
_diffrn_measurement_method \w-scan
_diffrn_radiation_monochromator confocal
_diffrn_radiation_source 'fine-focus rotating anode'
_diffrn_radiation_type MoK\a
_diffrn_radiation_wavelength 0.71073
_diffrn_reflns_av_R_equivalents 0.0706
_diffrn_reflns_av_sigmaI/netI 0.0388
_diffrn_reflns_limit_h_max 8
_diffrn_reflns_limit_h_min -8
_diffrn_reflns_limit_k_max 27
_diffrn_reflns_limit_k_min -27
_diffrn_reflns_limit_l_max 22
_diffrn_reflns_limit_l_min -22
_diffrn_reflns_number 47432
_diffrn_reflns_theta_full 31.00
_diffrn_reflns_theta_max 31.00
_diffrn_reflns_theta_min 1.70
_diffrn_standards_number 0
_exptl_absorpt_coefficient_mu 0.185
_exptl_absorpt_correction_type none
_exptl_crystal_colour orange
_exptl_crystal_density_diffrn 1.196
_exptl_crystal_density_method 'not measured'
_exptl_crystal_description block
_exptl_crystal_F_000 688
_exptl_crystal_size_max 0.10
_exptl_crystal_size_mid 0.08
_exptl_crystal_size_min 0.08
_refine_diff_density_max 0.351
_refine_diff_density_min -0.422
_refine_diff_density_rms 0.050
_refine_ls_extinction_method none
_refine_ls_goodness_of_fit_ref 1.059
_refine_ls_hydrogen_treatment constr
_refine_ls_matrix_type full
_refine_ls_number_parameters 216
_refine_ls_number_reflns 5590
_refine_ls_number_restraints 4
_refine_ls_restrained_S_all 1.119
_refine_ls_R_factor_all 0.0650
_refine_ls_R_factor_gt 0.0451
_refine_ls_shift/su_max 0.000
_refine_ls_shift/su_mean 0.000
_refine_ls_structure_factor_coef Fsqd
_refine_ls_weighting_details 'calc w=1/[\s^2^(Fo^2^)+(0.0596P)^2^+0.3996P] where P=(Fo^2^+2Fc^2^)/3'
_refine_ls_weighting_scheme calc
_refine_ls_wR_factor_gt 0.1184
_refine_ls_wR_factor_ref 0.1276
_reflns_number_gt 4196
_reflns_number_total 5590
_reflns_threshold_expression I>2\s(I)
_cod_data_source_file ol200768b_si_002.cif
_cod_data_source_block Mindthioquinone
_cod_original_sg_symbol_H-M 'P 21/n'
_cod_database_code 1502172

loop_
_symmetry_equiv_pos_as_xyz
'x, y, z'
'-x+1/2, y+1/2, -z+1/2'
'-x, -y, -z'
'x-1/2, -y-1/2, z-1/2'

loop_
_atom_site_label
_atom_site_type_symbol
_atom_site_fract_x
_atom_site_fract_y
_atom_site_fract_z
_atom_site_U_iso_or_equiv
_atom_site_adp_type
_atom_site_occupancy
_atom_site_symmetry_multiplicity
_atom_site_calc_flag
_atom_site_refinement_flags
_atom_site_disorder_assembly
_atom_site_disorder_group
S1A S 0.27944(15) 0.13048(5) 0.46549(5) 0.0237(2) Uani 0.575(2) 1 d PD A 1
O1A O 0.5865(7) 0.1407(2) 0.11460(13) 0.0215(3) Uani 0.575(2) 1 d PD A 1
S1B S 0.5972(3) 0.14298(8) 0.09161(7) 0.0215(3) Uani 0.425(2) 1 d PD A 2
O1B O 0.2929(7) 0.1313(2) 0.44136(17) 0.0237(2) Uani 0.425(2) 1 d PD A 2
C1 C 0.3894(2) 0.12780(6) 0.37003(7) 0.0183(2) Uani 1 1 d D . .
C2 C 0.5430(2) 0.18306(6) 0.34123(8) 0.0171(2) Uani 1 1 d . A .
C3 C 0.6309(2) 0.24425(7) 0.39583(9) 0.0220(3) Uani 1 1 d . . .
C4 C 0.8123(2) 0.27418(8) 0.33500(10) 0.0294(3) Uani 1 1 d . A .
H4A H 0.8091 0.3263 0.3364 0.035 Uiso 1 1 calc R . .
H4B H 0.9613 0.2584 0.3550 0.035 Uiso 1 1 calc R . .
C5 C 0.7685(2) 0.24792(6) 0.24123(9) 0.0205(2) Uani 1 1 d . . .
C6 C 0.6161(2) 0.18553(6) 0.25826(8) 0.0165(2) Uani 1 1 d . A .
C7 C 0.5429(2) 0.13352(6) 0.19338(7) 0.0171(2) Uani 1 1 d D . .
C8 C 0.41427(19) 0.07311(6) 0.22568(8) 0.0157(2) Uani 1 1 d . A .
C9 C 0.3382(2) 0.01037(6) 0.17175(8) 0.0189(2) Uani 1 1 d . . .
C10 C 0.2447(2) -0.03859(7) 0.24308(9) 0.0234(3) Uani 1 1 d . A .
H10A H 0.3526 -0.0766 0.2559 0.028 Uiso 1 1 calc R . .
H10B H 0.1040 -0.0604 0.2227 0.028 Uiso 1 1 calc R . .
C11 C 0.2018(2) 0.00518(6) 0.32628(8) 0.0197(2) Uani 1 1 d . . .
C12 C 0.3427(2) 0.07033(6) 0.30864(8) 0.0160(2) Uani 1 1 d . A .
C13 C 0.7375(3) 0.22068(9) 0.48195(10) 0.0342(3) Uani 1 1 d . A .
H13A H 0.8479 0.1839 0.4707 0.051 Uiso 1 1 calc R . .
H13B H 0.6221 0.2022 0.5203 0.051 Uiso 1 1 calc R . .
H13C H 0.8107 0.2610 0.5098 0.051 Uiso 1 1 calc R . .
C14 C 0.4454(3) 0.29798(7) 0.41410(10) 0.0301(3) Uani 1 1 d . A .
H14A H 0.5096 0.3396 0.4423 0.045 Uiso 1 1 calc R . .
H14B H 0.3345 0.2767 0.4523 0.045 Uiso 1 1 calc R . .
H14C H 0.3740 0.3119 0.3593 0.045 Uiso 1 1 calc R . .
C15 C 0.9887(2) 0.22642(8) 0.19898(11) 0.0309(3) Uani 1 1 d . A .
H15A H 1.0573 0.1883 0.2326 0.046 Uiso 1 1 calc R . .
H15B H 1.0895 0.2669 0.1979 0.046 Uiso 1 1 calc R . .
H15C H 0.9599 0.2103 0.1395 0.046 Uiso 1 1 calc R . .
C16 C 0.6515(2) 0.30341(7) 0.18460(10) 0.0293(3) Uani 1 1 d . A .
H16A H 0.5113 0.3173 0.2118 0.044 Uiso 1 1 calc R . .
H16B H 0.6205 0.2836 0.1270 0.044 Uiso 1 1 calc R . .
H16C H 0.7479 0.3447 0.1788 0.044 Uiso 1 1 calc R . .
C17 C 0.5300(2) -0.02565(7) 0.12348(9) 0.0260(3) Uani 1 1 d . A .
H17A H 0.6491 -0.0374 0.1649 0.039 Uiso 1 1 calc R . .
H17B H 0.5880 0.0063 0.0792 0.039 Uiso 1 1 calc R . .
H17C H 0.4753 -0.0688 0.0957 0.039 Uiso 1 1 calc R . .
C18 C 0.1573(2) 0.03244(7) 0.10564(9) 0.0257(3) Uani 1 1 d . A .
H18A H 0.0335 0.0548 0.1362 0.038 Uiso 1 1 calc R . .
H18B H 0.1029 -0.0092 0.0746 0.038 Uiso 1 1 calc R . .
H18C H 0.2204 0.0658 0.0641 0.038 Uiso 1 1 calc R . .
C19 C 0.2771(3) -0.03604(8) 0.40718(10) 0.0303(3) Uani 1 1 d . A .
H19A H 0.4373 -0.0453 0.4040 0.045 Uiso 1 1 calc R . .
H19B H 0.1962 -0.0808 0.4098 0.045 Uiso 1 1 calc R . .
H19C H 0.2459 -0.0083 0.4593 0.045 Uiso 1 1 calc R . .
C20 C -0.0452(2) 0.02514(8) 0.33422(10) 0.0269(3) Uani 1 1 d . A .
H20A H -0.0942 0.0495 0.2813 0.040 Uiso 1 1 calc R . .
H20B H -0.0648 0.0562 0.3844 0.040 Uiso 1 1 calc R . .
H20C H -0.1342 -0.0176 0.3420 0.040 Uiso 1 1 calc R . .

loop_
_atom_site_aniso_label
_atom_site_aniso_U_11
_atom_site_aniso_U_22
_atom_site_aniso_U_33
_atom_site_aniso_U_23
_atom_site_aniso_U_13
_atom_site_aniso_U_12
S1A 0.0280(3) 0.0274(3) 0.0158(4) -0.0016(3) 0.0082(3) -0.0015(2)
O1A 0.0303(4) 0.0223(3) 0.0121(6) 0.0021(5) 0.0047(5) -0.0027(2)
S1B 0.0303(4) 0.0223(3) 0.0121(6) 0.0021(5) 0.0047(5) -0.0027(2)
O1B 0.0280(3) 0.0274(3) 0.0158(4) -0.0016(3) 0.0082(3) -0.0015(2)
C1 0.0196(6) 0.0170(5) 0.0181(5) 0.0010(4) -0.0018(4) 0.0007(4)
C2 0.0170(6) 0.0150(5) 0.0192(5) -0.0005(4) -0.0026(4) 0.0001(4)
C3 0.0249(6) 0.0181(5) 0.0229(6) -0.0043(5) -0.0046(5) -0.0016(5)
C4 0.0288(7) 0.0249(7) 0.0344(8) -0.0033(6) -0.0046(6) -0.0092(6)
C5 0.0183(6) 0.0160(5) 0.0273(6) 0.0023(4) -0.0003(5) -0.0031(4)
C6 0.0148(5) 0.0138(5) 0.0209(5) 0.0008(4) -0.0011(4) 0.0007(4)
C7 0.0161(5) 0.0147(5) 0.0204(5) 0.0007(4) -0.0003(4) 0.0014(4)
C8 0.0147(5) 0.0138(5) 0.0185(5) 0.0004(4) -0.0014(4) 0.0011(4)
C9 0.0193(6) 0.0156(5) 0.0217(6) -0.0028(4) -0.0029(4) 0.0008(4)
C10 0.0243(7) 0.0145(5) 0.0313(7) -0.0007(5) -0.0021(5) -0.0023(5)
C11 0.0192(6) 0.0168(5) 0.0229(6) 0.0031(4) -0.0015(5) -0.0027(4)
C12 0.0148(5) 0.0142(5) 0.0190(5) 0.0016(4) -0.0017(4) 0.0006(4)
C13 0.0416(9) 0.0335(8) 0.0272(7) -0.0073(6) -0.0142(6) 0.0069(7)
C14 0.0353(8) 0.0199(6) 0.0351(8) -0.0070(5) -0.0059(6) 0.0045(5)
C15 0.0192(6) 0.0280(7) 0.0456(9) 0.0076(6) 0.0053(6) -0.0026(5)
C16 0.0289(7) 0.0179(6) 0.0412(8) 0.0083(5) -0.0018(6) -0.0012(5)
C17 0.0265(7) 0.0236(6) 0.0279(7) -0.0089(5) -0.0024(5) 0.0055(5)
C18 0.0235(7) 0.0261(6) 0.0272(7) -0.0051(5) -0.0077(5) 0.0019(5)
C19 0.0321(8) 0.0257(7) 0.0330(7) 0.0135(6) -0.0036(6) -0.0044(6)
C20 0.0187(6) 0.0264(6) 0.0356(7) 0.0033(6) 0.0017(5) -0.0043(5)

loop_
_atom_type_symbol
_atom_type_description
_atom_type_scat_dispersion_real
_atom_type_scat_dispersion_imag
_atom_type_scat_source
C C 0.0033 0.0016 'International Tables Vol C Tables 4.2.6.8 and 6.1.1.4'
H H 0.0000 0.0000 'International Tables Vol C Tables 4.2.6.8 and 6.1.1.4'
O O 0.0106 0.0060 'International Tables Vol C Tables 4.2.6.8 and 6.1.1.4'
S S 0.1246 0.1234 'International Tables Vol C Tables 4.2.6.8 and 6.1.1.4'

loop_
_geom_angle_atom_site_label_1
_geom_angle_atom_site_label_2
_geom_angle_atom_site_label_3
_geom_angle
O1B C1 C2 121.7(2)
O1B C1 C12 121.2(2)
C2 C1 C12 116.99(10)
O1B C1 S1A 3.8(2)
C2 C1 S1A 120.95(9)
C12 C1 S1A 122.05(10)
C6 C2 C1 121.26(10)
C6 C2 C3 112.31(11)
C1 C2 C3 126.39(11)
C2 C3 C13 113.19(11)
C2 C3 C14 111.00(11)
C13 C3 C14 109.46(12)
C2 C3 C4 100.83(10)
C13 C3 C4 109.79(12)
C14 C3 C4 112.38(12)
C5 C4 C3 109.30(11)
C5 C4 H4A 109.8
C3 C4 H4A 109.8
C5 C4 H4B 109.8
C3 C4 H4B 109.8
H4A C4 H4B 108.3
C6 C5 C15 112.82(11)
C6 C5 C16 111.07(10)
C15 C5 C16 109.53(12)
C6 C5 C4 100.83(10)
C15 C5 C4 109.94(12)
C16 C5 C4 112.47(11)
C2 C6 C7 121.34(11)
C2 C6 C5 112.94(11)
C7 C6 C5 125.68(11)
O1A C7 C6 121.5(2)
O1A C7 C8 121.8(2)
C6 C7 C8 116.68(10)
O1A C7 S1B 0.4(3)
C6 C7 S1B 121.57(10)
C8 C7 S1B 121.73(10)
C12 C8 C7 121.43(11)
C12 C8 C9 112.88(10)
C7 C8 C9 125.63(10)
C8 C9 C17 112.94(10)
C8 C9 C18 110.77(10)
C17 C9 C18 109.20(11)
C8 C9 C10 101.10(10)
C17 C9 C10 110.70(10)
C18 C9 C10 111.99(11)
C9 C10 C11 109.13(10)
C9 C10 H10A 109.9
C11 C10 H10A 109.9
C9 C10 H10B 109.9
C11 C10 H10B 109.9
H10A C10 H10B 108.3
C12 C11 C19 113.47(11)
C12 C11 C20 110.57(10)
C19 C11 C20 109.81(11)
C12 C11 C10 101.07(10)
C19 C11 C10 110.30(11)
C20 C11 C10 111.40(11)
C8 C12 C1 121.20(10)
C8 C12 C11 112.41(10)
C1 C12 C11 126.28(10)
C3 C13 H13A 109.5
C3 C13 H13B 109.5
H13A C13 H13B 109.5
C3 C13 H13C 109.5
H13A C13 H13C 109.5
H13B C13 H13C 109.5
C3 C14 H14A 109.5
C3 C14 H14B 109.5
H14A C14 H14B 109.5
C3 C14 H14C 109.5
H14A C14 H14C 109.5
H14B C14 H14C 109.5
C5 C15 H15A 109.5
C5 C15 H15B 109.5
H15A C15 H15B 109.5
C5 C15 H15C 109.5
H15A C15 H15C 109.5
H15B C15 H15C 109.5
C5 C16 H16A 109.5
C5 C16 H16B 109.5
H16A C16 H16B 109.5
C5 C16 H16C 109.5
H16A C16 H16C 109.5
H16B C16 H16C 109.5
C9 C17 H17A 109.5
C9 C17 H17B 109.5
H17A C17 H17B 109.5
C9 C17 H17C 109.5
H17A C17 H17C 109.5
H17B C17 H17C 109.5
C9 C18 H18A 109.5
C9 C18 H18B 109.5
H18A C18 H18B 109.5
C9 C18 H18C 109.5
H18A C18 H18C 109.5
H18B C18 H18C 109.5
C11 C19 H19A 109.5
C11 C19 H19B 109.5
H19A C19 H19B 109.5
C11 C19 H19C 109.5
H19A C19 H19C 109.5
H19B C19 H19C 109.5
C11 C20 H20A 109.5
C11 C20 H20B 109.5
H20A C20 H20B 109.5
C11 C20 H20C 109.5
H20A C20 H20C 109.5
H20B C20 H20C 109.5

loop_
_geom_bond_atom_site_label_1
_geom_bond_atom_site_label_2
_geom_bond_distance
S1A C1 1.6180(11)
O1A C7 1.2509(17)
S1B C7 1.6140(13)
O1B C1 1.2483(18)
C1 C2 1.4686(17)
C1 C12 1.4700(16)
C2 C6 1.3556(17)
C2 C3 1.5268(17)
C3 C13 1.5351(19)
C3 C14 1.5389(19)
C3 C4 1.551(2)
C4 C5 1.549(2)
C4 H4A 0.9900
C4 H4B 0.9900
C5 C6 1.5221(17)
C5 C15 1.5344(19)
C5 C16 1.5351(18)
C6 C7 1.4702(16)
C7 C8 1.4727(16)
C8 C12 1.3528(16)
C8 C9 1.5211(16)
C9 C17 1.5376(18)
C9 C18 1.5412(18)
C9 C10 1.5486(18)
C10 C11 1.5511(18)
C10 H10A 0.9900
C10 H10B 0.9900
C11 C12 1.5249(17)
C11 C19 1.5368(18)
C11 C20 1.5378(18)
C13 H13A 0.9800
C13 H13B 0.9800
C13 H13C 0.9800
C14 H14A 0.9800
C14 H14B 0.9800
C14 H14C 0.9800
C15 H15A 0.9800
C15 H15B 0.9800
C15 H15C 0.9800
C16 H16A 0.9800
C16 H16B 0.9800
C16 H16C 0.9800
C17 H17A 0.9800
C17 H17B 0.9800
C17 H17C 0.9800
C18 H18A 0.9800
C18 H18B 0.9800
C18 H18C 0.9800
C19 H19A 0.9800
C19 H19B 0.9800
C19 H19C 0.9800
C20 H20A 0.9800
C20 H20B 0.9800
C20 H20C 0.9800

loop_
_geom_torsion_atom_site_label_1
_geom_torsion_atom_site_label_2
_geom_torsion_atom_site_label_3
_geom_torsion_atom_site_label_4
_geom_torsion
O1B C1 C2 C6 -168.1(3)
C12 C1 C2 C6 7.94(17)
S1A C1 C2 C6 -172.50(10)
O1B C1 C2 C3 9.3(3)
C12 C1 C2 C3 -174.65(11)
S1A C1 C2 C3 4.90(18)
C6 C2 C3 C13 -129.33(13)
C1 C2 C3 C13 53.07(17)
C6 C2 C3 C14 107.12(13)
C1 C2 C3 C14 -70.48(16)
C6 C2 C3 C4 -12.14(14)
C1 C2 C3 C4 170.26(12)
C2 C3 C4 C5 18.97(14)
C13 C3 C4 C5 138.64(12)
C14 C3 C4 C5 -99.28(13)
C3 C4 C5 C6 -18.62(14)
C3 C4 C5 C15 -137.92(12)
C3 C4 C5 C16 99.76(13)
C1 C2 C6 C7 0.70(18)
C3 C2 C6 C7 -177.04(11)
C1 C2 C6 C5 178.40(11)
C3 C2 C6 C5 0.66(14)
C15 C5 C6 C2 128.36(12)
C16 C5 C6 C2 -108.22(13)
C4 C5 C6 C2 11.16(14)
C15 C5 C6 C7 -54.06(16)
C16 C5 C6 C7 69.36(16)
C4 C5 C6 C7 -171.26(12)
C2 C6 C7 O1A 170.7(2)
C5 C6 C7 O1A -6.7(3)
C2 C6 C7 C8 -8.79(17)
C5 C6 C7 C8 173.81(11)
C2 C6 C7 S1B 170.14(12)
C5 C6 C7 S1B -7.26(18)
O1A C7 C8 C12 -171.2(2)
C6 C7 C8 C12 8.28(17)
S1B C7 C8 C12 -170.65(12)
O1A C7 C8 C9 5.8(3)
C6 C7 C8 C9 -174.80(11)
S1B C7 C8 C9 6.27(18)
C12 C8 C9 C17 -128.96(12)
C7 C8 C9 C17 53.89(16)
C12 C8 C9 C18 108.19(12)
C7 C8 C9 C18 -68.96(15)
C12 C8 C9 C10 -10.66(13)
C7 C8 C9 C10 172.20(11)
C8 C9 C10 C11 17.68(13)
C17 C9 C10 C11 137.60(11)
C18 C9 C10 C11 -100.28(12)
C9 C10 C11 C12 -17.98(13)
C9 C10 C11 C19 -138.31(11)
C9 C10 C11 C20 99.48(12)
C7 C8 C12 C1 0.31(17)
C9 C8 C12 C1 -176.97(11)
C7 C8 C12 C11 176.69(11)
C9 C8 C12 C11 -0.59(14)
O1B C1 C12 C8 167.7(3)
C2 C1 C12 C8 -8.45(17)
S1A C1 C12 C8 171.99(10)
O1B C1 C12 C11 -8.2(3)
C2 C1 C12 C11 175.69(11)
S1A C1 C12 C11 -3.86(18)
C19 C11 C12 C8 129.57(12)
C20 C11 C12 C8 -106.55(12)
C10 C11 C12 C8 11.52(13)
C19 C11 C12 C1 -54.26(17)
C20 C11 C12 C1 69.62(15)
C10 C11 C12 C1 -172.31(11)
